data_4341356
loop_
_publ_author_name
'Mishra, Shashank'
'Jeanneau, Erwann'
'Ledoux, Gilles'
'Daniele, St\'ephane'

_publ_section_title
;
 Novel barium-organic incorporated iodometalates: do they have template
 properties for constructing rare heterotrimetallic hybrids?
;
_journal_issue 21
_journal_name_full 'Inorganic chemistry'
_journal_page_first 11721
_journal_page_last 11731
_journal_paper_doi 10.1021/ic501963y
_journal_volume 53
_journal_year 2014
_chemical_formula_moiety 'C12 H36 Ba1 Cu4 I6 O6 S6'
_chemical_formula_sum 'C12 H36 Ba Cu4 I6 O6 S6'
_chemical_formula_weight 1621.76
_space_group_IT_number 14
_symmetry_cell_setting monoclinic
_symmetry_space_group_name_Hall '-P 2ybc'
_symmetry_space_group_name_H-M 'P 1 21/c 1'
_atom_sites_solution_hydrogens difmap
_atom_sites_solution_primary direct
_audit_creation_date 13-07-22
_audit_creation_method CRYSTALS_ver_14.40
_cell_angle_alpha 90
_cell_angle_beta 95.817(5)
_cell_angle_gamma 90
_cell_formula_units_Z 4
_cell_length_a 11.6196(7)
_cell_length_b 13.8378(7)
_cell_length_c 24.5140(10)
_cell_measurement_reflns_used 14758
_cell_measurement_temperature 150
_cell_measurement_theta_max 29.5121
_cell_measurement_theta_min 3.3816
_cell_volume 3921.3(3)
_computing_cell_refinement
;
CrysAlisPro, Agilent Technologies,
Version 1.171.35.19 (release 27-10-2011 CrysAlis171 .NET)
(compiled Oct 27 2011,15:02:11)
;
_computing_data_collection
;
CrysAlisPro, Agilent Technologies,
Version 1.171.35.19 (release 27-10-2011 CrysAlis171 .NET)
(compiled Oct 27 2011,15:02:11)
;
_computing_data_reduction
;
CrysAlisPro, Agilent Technologies,
Version 1.171.35.19 (release 27-10-2011 CrysAlis171 .NET)
(compiled Oct 27 2011,15:02:11)
;
_computing_molecular_graphics 'CAMERON (Watkin et al., 1996)'
_computing_publication_material 'CRYSTALS (Betteridge et al., 2003)'
_computing_structure_refinement 'CRYSTALS (Betteridge et al., 2003)'
_computing_structure_solution 'SIR97 (Altomare et al., 1999)'
_diffrn_ambient_temperature 150
_diffrn_detector_area_resol_mean 10.4685
_diffrn_measured_fraction_theta_full 0.985
_diffrn_measured_fraction_theta_max 0.914
_diffrn_measurement_device_type 'Xcalibur, Atlas, Gemini ultra'
_diffrn_measurement_method \w
_diffrn_radiation_monochromator graphite
_diffrn_radiation_source 'Enhance (Mo) X-ray Source'
_diffrn_radiation_type 'Mo K\a'
_diffrn_radiation_wavelength 0.7107
_diffrn_reflns_av_R_equivalents 0.055
_diffrn_reflns_limit_h_max 15
_diffrn_reflns_limit_h_min -15
_diffrn_reflns_limit_k_max 18
_diffrn_reflns_limit_k_min -18
_diffrn_reflns_limit_l_max 32
_diffrn_reflns_limit_l_min -33
_diffrn_reflns_number 54223
_diffrn_reflns_theta_full 25.128
_diffrn_reflns_theta_max 29.563
_diffrn_reflns_theta_min 3.385
_diffrn_standards_number 0
_exptl_absorpt_coefficient_mu 8.191
_exptl_absorpt_correction_T_max 0.286
_exptl_absorpt_correction_T_min 0.084
_exptl_absorpt_correction_type analytical
_exptl_absorpt_process_details
;
CrysAlisPro, Agilent Technologies,
Version 1.171.35.19 (release 27-10-2011 CrysAlis171 .NET)
(compiled Oct 27 2011,15:02:11)
Analytical numeric absorption correction using a multifaceted crystal
            model based on expressions derived by R.C. Clark & J.S. Reid.
(Clark, R. C. & Reid, J. S. (1995). Acta Cryst. A51, 887-897)
;
_exptl_crystal_colour colorless
_exptl_crystal_density_diffrn 2.747
_exptl_crystal_density_method 'not measured'
_exptl_crystal_description block
_exptl_crystal_F_000 2968
_exptl_crystal_size_max 0.490
_exptl_crystal_size_mid 0.390
_exptl_crystal_size_min 0.215
_refine_diff_density_max 3.04
_refine_diff_density_min -1.98
_refine_ls_extinction_coef 22(2)
_refine_ls_extinction_method 'Larson (1970), Equation 22'
_refine_ls_goodness_of_fit_ref 0.9550
_refine_ls_hydrogen_treatment constr
_refine_ls_matrix_type full
_refine_ls_number_parameters 317
_refine_ls_number_reflns 10040
_refine_ls_number_restraints 0
_refine_ls_R_factor_all 0.0645
_refine_ls_R_factor_gt 0.0502
_refine_ls_shift/su_max 0.0008273
_refine_ls_shift/su_mean 0.0000438
_refine_ls_structure_factor_coef Fsqd
_refine_ls_weighting_details
;
 Method, part 1, Chebychev polynomial, (Watkin, 1994, Prince, 1982) 
 [weight] = 1.0/[A~0~*T~0~(x)+A~1~*T~1~(x) ... +A~n-1~]*T~n-1~(x)] 
 where A~i~ are the Chebychev coefficients listed below and x= Fcalc/Fmax 
 Method = Robust Weighting (Prince, 1982) 
 W = [weight] * [1-(deltaF/6*sigmaF)^2^]^2^ 
 A~i~ are: 
 0.265E+04 0.371E+04 0.236E+04 0.101E+04 198. 
;
_refine_ls_weighting_scheme calc
_refine_ls_wR_factor_all 0.1068
_refine_ls_wR_factor_gt 0.0946
_refine_ls_wR_factor_ref 0.1068
_reflns_limit_h_max 15
_reflns_limit_h_min -15
_reflns_limit_k_max 18
_reflns_limit_k_min 0
_reflns_limit_l_max 33
_reflns_limit_l_min 0
_reflns_number_gt 8389
_reflns_number_total 10040
_reflns_threshold_expression I>2.0\s(I)
_oxford_diffrn_Wilson_B_factor 0.00
_oxford_diffrn_Wilson_scale 0.00
_oxford_refine_ls_r_factor_ref 0.0645
_oxford_refine_ls_scale 1.359(5)
_oxford_reflns_number_all 10040
_oxford_reflns_threshold_expression_ref I>-10.0\s(I)
_oxford_structure_analysis_title 'smrb03c in P 1 21/c 1'
_cod_data_source_file ic501963y_si_002.cif
_cod_data_source_block global
_cod_depositor_comments 'Adding full bibliography for 4341352--4341362.cif.'
_cod_original_sg_symbol_H-M 'P 1 21/c 1 '
_cod_original_formula_sum 'C12 H36 Ba1 Cu4 I6 O6 S6'
_cod_database_code 4341356

loop_
_symmetry_equiv_pos_as_xyz
x,y,z
-x,-y,-z
-x,y+1/2,-z+1/2
x,-y+1/2,z+1/2

loop_
_atom_site_label
_atom_site_type_symbol
_atom_site_fract_x
_atom_site_fract_y
_atom_site_fract_z
_atom_site_U_iso_or_equiv
_atom_site_occupancy
_atom_site_adp_type
_atom_site_refinement_flags_posn
C1 C 0.5157(15) 0.5442(10) 0.4044(8) 0.0778 1.0000 Uani .
C2 C 0.5008(11) 0.6832(12) 0.3262(6) 0.0589 1.0000 Uani .
C3 C 0.8965(10) 0.7961(8) 0.4007(5) 0.0406 1.0000 Uani .
C4 C 0.9396(11) 0.9814(9) 0.4253(5) 0.0437 1.0000 Uani .
C5 C 0.6856(12) 0.9858(14) 0.2859(5) 0.0688 1.0000 Uani .
C6 C 0.5421(14) 1.1123(10) 0.3262(7) 0.0645 1.0000 Uani .
C7 C 0.2300(10) 1.0742(8) 0.3898(5) 0.0367 1.0000 Uani .
C8 C 0.3071(9) 0.8971(8) 0.3697(4) 0.0324 1.0000 Uani .
C9 C 0.3371(11) 0.7172(13) 0.5683(5) 0.0601 1.0000 Uani .
C10 C 0.1679(10) 0.7100(11) 0.4873(5) 0.0484 1.0000 Uani .
C11 C 0.7379(13) 0.6418(10) 0.6372(5) 0.0513 1.0000 Uani .
C12 C 0.8148(11) 0.6413(11) 0.5375(6) 0.0538 1.0000 Uani .
O1 O 0.6402(6) 0.7026(5) 0.4155(3) 0.0347 1.0000 Uani .
O2 O 0.7999(6) 0.8821(6) 0.4793(3) 0.0368 1.0000 Uani .
O3 O 0.5886(7) 0.9443(7) 0.3733(3) 0.0497 1.0000 Uani .
O4 O 0.3852(6) 0.9884(5) 0.4595(3) 0.0318 1.0000 Uani .
O5 O 0.3813(7) 0.7468(7) 0.4683(3) 0.0441 1.0000 Uani .
O6 O 0.6285(6) 0.7379(5) 0.5548(3) 0.0337 1.0000 Uani .
S1 S 0.6051(2) 0.62839(17) 0.37306(10) 0.0257 1.0000 Uani .
S2 S 0.9154(2) 0.8698(2) 0.45864(11) 0.0321 1.0000 Uani .
S3 S 0.6495(3) 1.0276(3) 0.35012(13) 0.0521 1.0000 Uani .
S4 S 0.2699(2) 0.96578(18) 0.42623(10) 0.0281 1.0000 Uani .
S5 S 0.3157(2) 0.6777(2) 0.50042(11) 0.0339 1.0000 Uani .
S6 S 0.6813(2) 0.64039(18) 0.56655(11) 0.0323 1.0000 Uani .
I1 I 0.92771(6) 0.21005(4) 0.35071(3) 0.0287 1.0000 Uani .
I2 I 0.63395(5) 0.39604(4) 0.28409(3) 0.0269 1.0000 Uani .
I3 I 0.90592(5) 0.50258(4) 0.40427(2) 0.0264 1.0000 Uani .
I4 I 0.98684(5) 0.42498(4) 0.23130(2) 0.0234 1.0000 Uani .
I5 I 0.79708(5) 0.68198(4) 0.25879(2) 0.0242 1.0000 Uani .
I6 I 1.16271(5) 0.64997(4) 0.32607(3) 0.0275 1.0000 Uani .
Cu1 Cu 0.74411(10) 0.54732(8) 0.32633(5) 0.0251 1.0000 Uani .
Cu2 Cu 0.86078(11) 0.37874(9) 0.31163(6) 0.0326 1.0000 Uani .
Cu3 Cu 0.96533(10) 0.56064(9) 0.30507(5) 0.0294 1.0000 Uani .
Cu4 Cu 1.02344(12) 0.73197(10) 0.24948(5) 0.0340 1.0000 Uani .
Ba1 Ba 0.57243(5) 0.85842(4) 0.46968(2) 0.0213 1.0000 Uani .
H22 H 0.5351 0.7359 0.3083 0.0880 1.0000 Uiso R
H23 H 0.4389 0.7072 0.3454 0.0880 1.0000 Uiso R
H21 H 0.4711 0.6363 0.2996 0.0880 1.0000 Uiso R
H12 H 0.5621 0.5083 0.4320 0.1170 1.0000 Uiso R
H11 H 0.4564 0.5787 0.4207 0.1169 1.0000 Uiso R
H13 H 0.4808 0.5008 0.3770 0.1169 1.0000 Uiso R
H61 H 0.5068 1.1392 0.3566 0.0970 1.0000 Uiso R
H62 H 0.5775 1.1632 0.3070 0.0970 1.0000 Uiso R
H63 H 0.4841 1.0809 0.3016 0.0970 1.0000 Uiso R
H51 H 0.7492 0.9414 0.2910 0.1030 1.0000 Uiso R
H52 H 0.7069 1.0394 0.2643 0.1030 1.0000 Uiso R
H53 H 0.6204 0.9535 0.2668 0.1030 1.0000 Uiso R
H92 H 0.4176 0.7130 0.5813 0.0900 1.0000 Uiso R
H91 H 0.2932 0.6775 0.5907 0.0901 1.0000 Uiso R
H93 H 0.3119 0.7833 0.5702 0.0900 1.0000 Uiso R
H101 H 0.1454 0.7067 0.4486 0.0729 1.0000 Uiso R
H103 H 0.1218 0.6660 0.5061 0.0731 1.0000 Uiso R
H102 H 0.1571 0.7749 0.4998 0.0730 1.0000 Uiso R
H81 H 0.3250 0.8319 0.3810 0.0490 1.0000 Uiso R
H82 H 0.2432 0.8964 0.3417 0.0490 1.0000 Uiso R
H83 H 0.3729 0.9256 0.3550 0.0490 1.0000 Uiso R
H71 H 0.2109 1.1232 0.4150 0.0549 1.0000 Uiso R
H72 H 0.1649 1.0615 0.3637 0.0549 1.0000 Uiso R
H73 H 0.2946 1.0950 0.3711 0.0551 1.0000 Uiso R
H31 H 0.8815 0.7312 0.4121 0.0609 1.0000 Uiso R
H32 H 0.9654 0.7974 0.3823 0.0610 1.0000 Uiso R
H33 H 0.8325 0.8195 0.3766 0.0610 1.0000 Uiso R
H41 H 0.9368 1.0336 0.4512 0.0661 1.0000 Uiso R
H42 H 1.0144 0.9799 0.4118 0.0660 1.0000 Uiso R
H43 H 0.8809 0.9910 0.3952 0.0661 1.0000 Uiso R
H111 H 0.6748 0.6474 0.6594 0.0770 1.0000 Uiso R
H112 H 0.7889 0.6962 0.6437 0.0770 1.0000 Uiso R
H113 H 0.7792 0.5831 0.6458 0.0770 1.0000 Uiso R
H121 H 0.8001 0.6466 0.4985 0.0810 1.0000 Uiso R
H122 H 0.8598 0.6957 0.5516 0.0810 1.0000 Uiso R
H123 H 0.8561 0.5824 0.5468 0.0810 1.0000 Uiso R

loop_
_atom_site_aniso_label
_atom_site_aniso_U_11
_atom_site_aniso_U_22
_atom_site_aniso_U_33
_atom_site_aniso_U_23
_atom_site_aniso_U_13
_atom_site_aniso_U_12
C1 0.095(12) 0.037(7) 0.116(14) -0.030(8) 0.082(11) -0.028(8)
C2 0.041(7) 0.075(10) 0.058(8) -0.021(7) -0.009(6) 0.019(7)
C3 0.045(6) 0.034(6) 0.047(7) -0.006(5) 0.030(5) 0.000(5)
C4 0.047(7) 0.038(6) 0.046(7) 0.006(5) 0.001(5) -0.006(5)
C5 0.047(8) 0.120(15) 0.041(7) 0.033(8) 0.010(6) -0.008(9)
C6 0.077(11) 0.041(7) 0.072(10) 0.011(7) -0.011(8) 0.001(7)
C7 0.038(6) 0.026(5) 0.044(6) 0.000(4) -0.008(5) 0.003(4)
C8 0.033(5) 0.034(5) 0.029(5) -0.011(4) -0.002(4) 0.009(4)
C9 0.034(6) 0.113(13) 0.036(6) 0.018(7) 0.010(5) 0.002(7)
C10 0.032(6) 0.073(9) 0.041(6) 0.012(6) 0.007(5) -0.001(6)
C11 0.064(8) 0.040(7) 0.046(7) 0.012(6) -0.010(6) 0.011(6)
C12 0.039(7) 0.057(8) 0.064(9) -0.009(7) -0.002(6) 0.019(6)
O1 0.039(4) 0.034(4) 0.032(4) -0.014(3) 0.007(3) -0.002(3)
O2 0.031(4) 0.039(4) 0.041(4) -0.006(3) 0.010(3) -0.005(3)
O3 0.042(5) 0.067(6) 0.041(5) 0.029(4) 0.007(4) -0.005(4)
O4 0.025(3) 0.037(4) 0.032(4) -0.013(3) -0.007(3) 0.009(3)
O5 0.038(4) 0.058(5) 0.038(4) 0.003(4) 0.007(3) -0.014(4)
O6 0.035(4) 0.032(4) 0.033(4) 0.006(3) 0.003(3) 0.008(3)
S1 0.0253(11) 0.0213(10) 0.0320(12) -0.0075(9) 0.0099(9) -0.0012(8)
S2 0.0309(12) 0.0354(13) 0.0304(12) 0.0017(10) 0.0048(10) -0.0004(10)
S3 0.0397(16) 0.072(2) 0.0415(16) 0.0246(16) -0.0105(12) -0.0240(15)
S4 0.0281(11) 0.0273(11) 0.0286(11) -0.0011(9) 0.0018(9) 0.0014(9)
S5 0.0357(13) 0.0309(13) 0.0368(13) 0.0014(10) 0.0112(11) 0.0008(10)
S6 0.0380(13) 0.0238(11) 0.0338(13) 0.0024(10) -0.0028(10) -0.0033(10)
I1 0.0343(3) 0.0223(3) 0.0312(3) 0.0042(2) 0.0120(2) 0.0055(2)
I2 0.0251(3) 0.0233(3) 0.0325(3) -0.0039(2) 0.0036(2) -0.0018(2)
I3 0.0302(3) 0.0242(3) 0.0248(3) 0.0004(2) 0.0030(2) 0.0021(2)
I4 0.0254(3) 0.0193(3) 0.0266(3) -0.0022(2) 0.0076(2) 0.0005(2)
I5 0.0232(3) 0.0237(3) 0.0263(3) 0.0045(2) 0.0052(2) -0.0005(2)
I6 0.0237(3) 0.0243(3) 0.0340(3) -0.0018(2) 0.0005(2) -0.0022(2)
Cu1 0.0249(5) 0.0221(5) 0.0293(6) -0.0008(4) 0.0078(4) 0.0000(4)
Cu2 0.0323(6) 0.0267(6) 0.0405(7) 0.0075(5) 0.0120(5) 0.0050(5)
Cu3 0.0263(6) 0.0288(6) 0.0338(6) -0.0066(5) 0.0067(5) -0.0036(5)
Cu4 0.0375(7) 0.0343(7) 0.0307(6) 0.0011(5) 0.0063(5) 0.0036(5)
Ba1 0.0244(2) 0.0196(2) 0.0204(2) -0.00240(19) 0.00402(19) 0.00387(19)

loop_
_atom_type_symbol
_atom_type_scat_dispersion_real
_atom_type_scat_dispersion_imag
_atom_type_scat_Cromer_Mann_a1
_atom_type_scat_Cromer_Mann_b1
_atom_type_scat_Cromer_Mann_a2
_atom_type_scat_Cromer_Mann_b2
_atom_type_scat_Cromer_Mann_a3
_atom_type_scat_Cromer_Mann_b3
_atom_type_scat_Cromer_Mann_a4
_atom_type_scat_Cromer_Mann_b4
_atom_type_scat_Cromer_Mann_c
_atom_type_scat_source
C 0.0033 0.0016 2.3100 20.8439 1.0200 10.2075 1.5886 0.5687 0.8650 51.6512 0.2156 'International Tables Vol C 4.2.6.8 and 6.1.1.4'
H 0.0000 0.0000 0.4930 10.5109 0.3229 26.1257 0.1402 3.1424 0.0408 57.7998 0.0030 'International Tables Vol C 4.2.6.8 and 6.1.1.4'
O 0.0106 0.0060 3.0485 13.2771 2.2868 5.7011 1.5463 0.3239 0.8670 32.9089 0.2508 'International Tables Vol C 4.2.6.8 and 6.1.1.4'
S 0.1246 0.1234 6.9053 1.4679 5.2034 22.2151 1.4379 0.2536 1.5863 56.1720 0.8669 'International Tables Vol C 4.2.6.8 and 6.1.1.4'
Ag -0.8971 1.1015 19.2808 0.6446 16.6885 7.4726 4.8045 24.6605 1.0463 99.8156 5.1790 'International Tables Vol C 4.2.6.8 and 6.1.1.4'
I -0.4742 1.8119 20.1472 4.3470 18.9949 0.3814 7.5138 27.7660 2.2735 66.8776 4.0712 'International Tables Vol C 4.2.6.8 and 6.1.1.4'
Ba -0.3244 2.2819 20.3361 3.2160 19.2970 0.2756 10.8880 20.2073 2.6959 167.2020 2.7731 'International Tables Vol C 4.2.6.8 and 6.1.1.4'
Cu 0.3201 1.2651 13.3380 3.5828 7.1676 0.2470 5.6158 11.3966 1.6735 64.8126 1.1910 'International Tables Vol C 4.2.6.8 and 6.1.1.4'

loop_
_geom_angle_atom_site_label_1
_geom_angle_site_symmetry_1
_geom_angle_atom_site_label_2
_geom_angle_atom_site_label_3
_geom_angle_site_symmetry_3
_geom_angle
_geom_angle_publ_flag
S1 . C1 H12 . 109.4 no
S1 . C1 H11 . 109.2 no
H12 . C1 H11 . 109.9 no
S1 . C1 H13 . 109.2 no
H12 . C1 H13 . 109.6 no
H11 . C1 H13 . 109.4 no
S1 . C2 H22 . 109.6 no
S1 . C2 H23 . 109.3 no
H22 . C2 H23 . 109.3 no
S1 . C2 H21 . 109.2 no
H22 . C2 H21 . 109.9 no
H23 . C2 H21 . 109.4 no
S2 . C3 H31 . 108.6 no
S2 . C3 H32 . 109.3 no
H31 . C3 H32 . 109.8 no
S2 . C3 H33 . 109.3 no
H31 . C3 H33 . 110.1 no
H32 . C3 H33 . 109.8 no
S2 . C4 H41 . 109.3 no
S2 . C4 H42 . 109.2 no
H41 . C4 H42 . 109.5 no
S2 . C4 H43 . 109.7 no
H41 . C4 H43 . 109.5 no
H42 . C4 H43 . 109.5 no
S3 . C5 H51 . 110.1 no
S3 . C5 H52 . 109.7 no
H51 . C5 H52 . 109.1 no
S3 . C5 H53 . 110.0 no
H51 . C5 H53 . 108.9 no
H52 . C5 H53 . 109.0 no
S3 . C6 H61 . 109.9 no
S3 . C6 H62 . 108.9 no
H61 . C6 H62 . 109.5 no
S3 . C6 H63 . 109.5 no
H61 . C6 H63 . 109.6 no
H62 . C6 H63 . 109.4 no
S4 . C7 H71 . 109.7 no
S4 . C7 H72 . 109.1 no
H71 . C7 H72 . 110.0 no
S4 . C7 H73 . 108.3 no
H71 . C7 H73 . 109.8 no
H72 . C7 H73 . 109.8 no
S4 . C8 H81 . 109.9 no
S4 . C8 H82 . 109.4 no
H81 . C8 H82 . 109.1 no
S4 . C8 H83 . 109.8 no
H81 . C8 H83 . 109.6 no
H82 . C8 H83 . 108.9 no
S5 . C9 H92 . 109.6 no
S5 . C9 H91 . 109.5 no
H92 . C9 H91 . 109.5 no
S5 . C9 H93 . 109.2 no
H92 . C9 H93 . 109.5 no
H91 . C9 H93 . 109.5 no
S5 . C10 H101 . 109.2 no
S5 . C10 H103 . 109.3 no
H101 . C10 H103 . 109.6 no
S5 . C10 H102 . 109.4 no
H101 . C10 H102 . 109.3 no
H103 . C10 H102 . 110.0 no
S6 . C11 H111 . 108.8 no
S6 . C11 H112 . 109.2 no
H111 . C11 H112 . 109.7 no
S6 . C11 H113 . 109.3 no
H111 . C11 H113 . 109.8 no
H112 . C11 H113 . 110.0 no
S6 . C12 H121 . 109.1 no
S6 . C12 H122 . 109.2 no
H121 . C12 H122 . 109.6 no
S6 . C12 H123 . 109.6 no
H121 . C12 H123 . 109.6 no
H122 . C12 H123 . 109.8 no
S1 . O1 Ba1 . 145.5(4) yes
S2 . O2 Ba1 . 151.6(5) yes
S3 . O3 Ba1 . 139.4(5) yes
S4 . O4 Ba1 . 123.0(4) yes
S5 . O5 Ba1 . 145.2(5) yes
S6 . O6 Ba1 . 140.1(4) yes
C1 . S1 C2 . 99.8(9) yes
C1 . S1 O1 . 106.2(6) yes
C2 . S1 O1 . 106.3(6) yes
C1 . S1 Cu1 . 110.9(5) yes
C2 . S1 Cu1 . 110.5(5) yes
O1 . S1 Cu1 . 121.0(3) yes
C4 . S2 C3 . 98.4(6) yes
C4 . S2 O2 . 104.2(5) yes
C3 . S2 O2 . 107.4(5) yes
C6 . S3 C5 . 98.3(8) yes
C6 . S3 O3 . 106.9(7) yes
C5 . S3 O3 . 104.5(7) yes
C7 . S4 C8 . 97.5(5) yes
C7 . S4 O4 . 105.3(5) yes
C8 . S4 O4 . 104.9(4) yes
C10 . S5 C9 . 97.8(6) yes
C10 . S5 O5 . 106.2(6) yes
C9 . S5 O5 . 105.7(6) yes
C11 . S6 C12 . 97.9(7) yes
C11 . S6 O6 . 106.2(5) yes
C12 . S6 O6 . 105.9(6) yes
Cu4 3_745 I1 Cu2 . 68.51(4) yes
Cu1 . I2 Cu2 . 62.56(4) yes
Cu1 . I3 Cu2 . 59.98(4) yes
Cu1 . I3 Cu3 . 60.33(4) yes
Cu2 . I3 Cu3 . 60.49(4) yes
Cu4 3_745 I4 Cu2 . 66.19(4) yes
Cu4 3_745 I4 Cu3 . 124.91(5) yes
Cu2 . I4 Cu3 . 64.16(4) yes
Cu1 . I5 Cu3 . 60.17(4) yes
Cu1 . I5 Cu4 . 121.43(4) yes
Cu3 . I5 Cu4 . 62.58(4) yes
Cu3 . I6 Cu4 . 66.16(4) yes
S1 . Cu1 I3 . 103.58(8) yes
S1 . Cu1 I2 . 103.99(7) yes
I3 . Cu1 I2 . 112.77(5) yes
S1 . Cu1 I5 . 100.71(7) yes
I3 . Cu1 I5 . 115.75(5) yes
I2 . Cu1 I5 . 117.31(5) yes
S1 . Cu1 Cu2 . 147.32(8) yes
I3 . Cu1 Cu2 . 64.28(4) yes
I2 . Cu1 Cu2 . 59.65(4) yes
I5 . Cu1 Cu2 . 111.91(5) yes
S1 . Cu1 Cu3 . 141.23(8) yes
I3 . Cu1 Cu3 . 61.69(4) yes
I2 . Cu1 Cu3 . 114.78(5) yes
I5 . Cu1 Cu3 . 62.27(4) yes
Cu2 . Cu1 Cu3 . 62.35(5) yes
I3 . Cu2 Cu4 3_745 140.07(6) yes
I3 . Cu2 I2 . 104.19(5) yes
Cu4 3_745 Cu2 I2 . 115.24(6) yes
I3 . Cu2 I4 . 112.08(5) yes
Cu4 3_745 Cu2 I4 . 58.02(4) yes
I2 . Cu2 I4 . 113.41(5) yes
I3 . Cu2 Cu1 . 55.74(4) yes
Cu4 3_745 Cu2 Cu1 . 156.37(6) yes
I2 . Cu2 Cu1 . 57.79(4) yes
I4 . Cu2 Cu1 . 102.14(5) yes
I3 . Cu2 I1 . 102.77(5) yes
Cu4 3_745 Cu2 I1 . 55.46(4) yes
I2 . Cu2 I1 . 115.05(5) yes
I4 . Cu2 I1 . 108.79(5) yes
Cu1 . Cu2 I1 . 147.73(6) yes
I3 . Cu2 Cu3 . 57.37(4) yes
Cu4 3_745 Cu2 Cu3 . 111.62(5) yes
I2 . Cu2 Cu3 . 109.13(5) yes
I4 . Cu2 Cu3 . 57.70(4) yes
Cu1 . Cu2 Cu3 . 57.78(4) yes
I1 . Cu2 Cu3 . 135.08(6) yes
I5 . Cu3 I3 . 108.49(4) yes
I5 . Cu3 Cu2 . 106.20(5) yes
I3 . Cu3 Cu2 . 62.14(4) yes
I5 . Cu3 I4 . 105.44(5) yes
I3 . Cu3 I4 . 117.00(5) yes
Cu2 . Cu3 I4 . 58.15(4) yes
I5 . Cu3 I6 . 111.59(5) yes
I3 . Cu3 I6 . 105.16(5) yes
Cu2 . Cu3 I6 . 142.20(6) yes
I4 . Cu3 I6 . 109.27(5) yes
I5 . Cu3 Cu1 . 57.56(4) yes
I3 . Cu3 Cu1 . 57.98(4) yes
Cu2 . Cu3 Cu1 . 59.87(4) yes
I4 . Cu3 Cu1 . 104.12(5) yes
I6 . Cu3 Cu1 . 146.61(6) yes
I5 . Cu3 Cu4 . 58.99(4) yes
I3 . Cu3 Cu4 . 140.20(6) yes
Cu2 . Cu3 Cu4 . 153.96(6) yes
I4 . Cu3 Cu4 . 102.76(5) yes
I6 . Cu3 Cu4 . 56.93(4) yes
Cu1 . Cu3 Cu4 . 115.38(6) yes
Cu2 3_755 Cu4 I5 . 135.14(6) yes
Cu2 3_755 Cu4 Cu3 . 164.66(6) yes
I5 . Cu4 Cu3 . 58.42(4) yes
Cu2 3_755 Cu4 I4 3_755 55.79(4) yes
I5 . Cu4 I4 3_755 100.00(5) yes
Cu3 . Cu4 I4 3_755 135.92(6) yes
Cu2 3_755 Cu4 I6 . 112.68(6) yes
I5 . Cu4 I6 . 111.05(5) yes
Cu3 . Cu4 I6 . 56.92(4) yes
I4 3_755 Cu4 I6 . 109.73(5) yes
Cu2 3_755 Cu4 I1 3_755 56.03(4) yes
I5 . Cu4 I1 3_755 110.60(5) yes
Cu3 . Cu4 I1 3_755 116.15(6) yes
I4 3_755 Cu4 I1 3_755 107.26(5) yes
I6 . Cu4 I1 3_755 116.80(5) yes
O2 . Ba1 O6 . 81.2(2) yes
O2 . Ba1 O3 . 82.2(3) yes
O6 . Ba1 O3 . 157.9(3) yes
O2 . Ba1 O1 . 78.7(2) yes
O6 . Ba1 O1 . 80.0(2) yes
O3 . Ba1 O1 . 82.5(3) yes
O2 . Ba1 O4 . 133.2(2) yes
O6 . Ba1 O4 . 126.0(2) yes
O3 . Ba1 O4 . 76.1(3) yes
O1 . Ba1 O4 . 136.9(2) yes
O2 . Ba1 O5 . 152.0(3) yes
O6 . Ba1 O5 . 77.9(2) yes
O3 . Ba1 O5 . 112.0(3) yes
O1 . Ba1 O5 . 79.5(3) yes
O4 . Ba1 O5 . 74.8(3) yes

loop_
_geom_bond_atom_site_label_1
_geom_bond_atom_site_label_2
_geom_bond_site_symmetry_2
_geom_bond_distance
_geom_bond_publ_flag
C1 S1 . 1.786(13) yes
C1 H12 . 0.959 no
C1 H11 . 0.957 no
C1 H13 . 0.960 no
C2 S1 . 1.756(13) yes
C2 H22 . 0.958 no
C2 H23 . 0.957 no
C2 H21 . 0.959 no
C3 S2 . 1.745(12) yes
C3 H31 . 0.963 no
C3 H32 . 0.957 no
C3 H33 . 0.957 no
C4 S2 . 1.783(12) yes
C4 H41 . 0.963 no
C4 H42 . 0.962 no
C4 H43 . 0.961 no
C5 S3 . 1.766(16) yes
C5 H51 . 0.960 no
C5 H52 . 0.959 no
C5 H53 . 0.960 no
C6 S3 . 1.769(15) yes
C6 H61 . 0.962 no
C6 H62 . 0.962 no
C6 H63 . 0.961 no
C7 S4 . 1.783(11) yes
C7 H71 . 0.959 no
C7 H72 . 0.957 no
C7 H73 . 0.961 no
C8 S4 . 1.770(10) yes
C8 H81 . 0.961 no
C8 H82 . 0.959 no
C8 H83 . 0.961 no
C9 S5 . 1.746(14) yes
C9 H92 . 0.959 no
C9 H91 . 0.959 no
C9 H93 . 0.962 no
C10 S5 . 1.772(12) yes
C10 H101 . 0.959 no
C10 H103 . 0.960 no
C10 H102 . 0.960 no
C11 S6 . 1.789(13) yes
C11 H111 . 0.959 no
C11 H112 . 0.960 no
C11 H113 . 0.957 no
C12 S6 . 1.771(13) yes
C12 H121 . 0.958 no
C12 H122 . 0.960 no
C12 H123 . 0.962 no
O1 S1 . 1.488(7) yes
O1 Ba1 . 2.692(7) yes
O2 S2 . 1.491(8) yes
O2 Ba1 . 2.650(7) yes
O3 S3 . 1.495(9) yes
O3 Ba1 . 2.667(8) yes
O4 S4 . 1.529(7) yes
O4 Ba1 . 2.815(7) yes
O5 S5 . 1.496(8) yes
O5 Ba1 . 2.702(8) yes
O6 S6 . 1.498(7) yes
O6 Ba1 . 2.699(7) yes
S1 Cu1 . 2.357(2) yes
I1 Cu4 3_745 2.5942(15) yes
I1 Cu2 . 2.6117(14) yes
I2 Cu1 . 2.6122(13) yes
I2 Cu2 . 2.6644(15) yes
I3 Cu1 . 2.6155(14) yes
I3 Cu2 . 2.8510(15) yes
I3 Cu3 . 2.7158(14) yes
I4 Cu4 3_745 2.7169(15) yes
I4 Cu2 . 2.6489(14) yes
I4 Cu3 . 2.6358(13) yes
I5 Cu1 . 2.6074(13) yes
I5 Cu3 . 2.7347(14) yes
I5 Cu4 . 2.7514(15) yes
I6 Cu3 . 2.6104(14) yes
I6 Cu4 . 2.6106(15) yes
Cu1 Cu2 . 2.7401(17) yes
Cu1 Cu3 . 2.6804(16) yes
Cu2 Cu4 3_745 2.9305(19) yes
Cu2 Cu3 . 2.8066(18) yes
Cu3 Cu4 . 2.8495(19) yes

loop_
_geom_hbond_atom_site_label_D
_geom_hbond_atom_site_label_H
_geom_hbond_atom_site_label_A
_geom_hbond_angle_DHA
_geom_hbond_distance_DH
_geom_hbond_distance_HA
_geom_hbond_distance_DA
_geom_hbond_publ_flag
C8 H81 O5 137.00 0.961 2.471 3.239(19) yes
C8 H83 O3 142.00 0.961 2.514 3.327(19) yes
